data_7212762
loop_
_publ_author_name
'Aaker\"oy, Christer B.'
'Rajbanshi, Arbin'
'Li, Z. Jane'
'Desper, John'

_publ_section_title
;
 Mapping out the synthetic landscape for re-crystallization,
 co-crystallization and salt formation
;
_journal_issue 12
_journal_name_full CrystEngComm
_journal_page_first 4231
_journal_paper_doi 10.1039/c0ce00052c
_journal_volume 12
_journal_year 2010
_chemical_formula_moiety
;
(C8 H9 N2 O Br)2 (C10 H18 O4)
;
_chemical_formula_sum 'C26 H36 Br2 N4 O6'
_chemical_formula_weight 660.41
_chemical_name_systematic
;
AR-BI-C4 N-(5-bromo-2-pyridyl)propionamide, HOOC-(CH2)8-COOH
;
_space_group_IT_number 2
_symmetry_cell_setting triclinic
_symmetry_space_group_name_Hall '-P 1'
_symmetry_space_group_name_H-M 'P -1'
_atom_sites_solution_hydrogens geom
_atom_sites_solution_primary direct
_atom_sites_solution_secondary difmap
_audit_creation_method SHELXL-97
_cell_angle_alpha 71.293(2)
_cell_angle_beta 81.204(2)
_cell_angle_gamma 88.593(2)
_cell_formula_units_Z 1
_cell_length_a 5.1849(4)
_cell_length_b 11.4665(8)
_cell_length_c 12.4870(9)
_cell_measurement_reflns_used 6258
_cell_measurement_temperature 120(2)
_cell_measurement_theta_max 31.55
_cell_measurement_theta_min 3.60
_cell_volume 694.66(9)
_computing_cell_refinement 'Bruker SAINT'
_computing_data_collection 'Bruker APEX2'
_computing_data_reduction 'Bruker SAINT'
_computing_molecular_graphics 'Bruker SHELXTL'
_computing_publication_material 'Bruker SHELXTL'
_computing_structure_refinement 'SHELXL-97 (Sheldrick, 1997)'
_computing_structure_solution 'SHELXS-97 (Sheldrick, 1990)'
_diffrn_ambient_temperature 120(2)
_diffrn_measured_fraction_theta_full 0.972
_diffrn_measured_fraction_theta_max 0.972
_diffrn_measurement_device_type 'Bruker APEX-II CCD'
_diffrn_measurement_method '\f and \w scans'
_diffrn_radiation_monochromator graphite
_diffrn_radiation_source 'fine-focus sealed tube'
_diffrn_radiation_type MoK\a
_diffrn_radiation_wavelength 0.71073
_diffrn_reflns_av_R_equivalents 0.0287
_diffrn_reflns_av_sigmaI/netI 0.0347
_diffrn_reflns_limit_h_max 7
_diffrn_reflns_limit_h_min -7
_diffrn_reflns_limit_k_max 16
_diffrn_reflns_limit_k_min -10
_diffrn_reflns_limit_l_max 18
_diffrn_reflns_limit_l_min -15
_diffrn_reflns_number 12522
_diffrn_reflns_theta_full 31.51
_diffrn_reflns_theta_max 31.51
_diffrn_reflns_theta_min 1.88
_diffrn_standards_number 0
_exptl_absorpt_coefficient_mu 2.965
_exptl_absorpt_correction_T_max 0.7559
_exptl_absorpt_correction_T_min 0.3834
_exptl_absorpt_correction_type multi-scan
_exptl_absorpt_process_details SADABS
_exptl_crystal_colour colourless
_exptl_crystal_density_diffrn 1.579
_exptl_crystal_density_method 'not measured'
_exptl_crystal_description plate
_exptl_crystal_F_000 338
_exptl_crystal_size_max 0.40
_exptl_crystal_size_mid 0.20
_exptl_crystal_size_min 0.10
_refine_diff_density_max 0.464
_refine_diff_density_min -0.467
_refine_diff_density_rms 0.072
_refine_ls_extinction_method none
_refine_ls_goodness_of_fit_ref 0.985
_refine_ls_hydrogen_treatment mixed
_refine_ls_matrix_type full
_refine_ls_number_parameters 178
_refine_ls_number_reflns 4500
_refine_ls_number_restraints 0
_refine_ls_restrained_S_all 0.985
_refine_ls_R_factor_all 0.0426
_refine_ls_R_factor_gt 0.0313
_refine_ls_shift/su_max 0.001
_refine_ls_shift/su_mean 0.000
_refine_ls_structure_factor_coef Fsqd
_refine_ls_weighting_details 'calc w=1/[\s^2^(Fo^2^)+(0.0400P)^2^+0.2000P] where P=(Fo^2^+2Fc^2^)/3'
_refine_ls_weighting_scheme calc
_refine_ls_wR_factor_gt 0.0708
_refine_ls_wR_factor_ref 0.0758
_reflns_number_gt 3756
_reflns_number_total 4500
_reflns_threshold_expression >2sigma(I)
_cod_data_source_file c0ce00052c.txt
_cod_data_source_block ar0921m(D15)
_cod_depositor_comments
;
The following automatic conversions were performed:

'_symmetry_cell_setting' value 'Triclinic' changed to 'triclinic'
according to /home/saulius/struct/CIF-dictionaries/cif_core.dic
dictionary named 'cif_core.dic' version 2.4.2 from 2011-04-26.

Automatic conversion script
Id: cif_fix_values 1891 2012-01-12 08:04:46Z andrius 
;
_cod_original_sg_symbol_H-M P-1
_cod_database_code 7212762

loop_
_symmetry_equiv_pos_as_xyz
'x, y, z'
'-x, -y, -z'

loop_
_atom_site_label
_atom_site_type_symbol
_atom_site_fract_x
_atom_site_fract_y
_atom_site_fract_z
_atom_site_U_iso_or_equiv
_atom_site_adp_type
_atom_site_occupancy
_atom_site_symmetry_multiplicity
_atom_site_calc_flag
_atom_site_refinement_flags
Br1 Br 0.77714(4) -0.454445(15) 0.213776(15) 0.02944(7) Uani 1 1 d .
N11 N 0.7338(3) -0.10891(12) 0.24309(11) 0.0194(3) Uani 1 1 d .
C12 C 0.9518(3) -0.05162(14) 0.17696(13) 0.0189(3) Uani 1 1 d .
N12 N 0.9752(3) 0.07005(12) 0.17075(12) 0.0206(3) Uani 1 1 d .
H12 H 0.855(4) 0.0941(19) 0.2089(18) 0.025 Uiso 1 1 d .
C13 C 1.1355(3) -0.11091(15) 0.11985(14) 0.0220(3) Uani 1 1 d .
H13 H 1.2898 -0.0686 0.0742 0.026 Uiso 1 1 calc R
C14 C 1.0873(3) -0.23214(15) 0.13148(14) 0.0234(3) Uani 1 1 d .
H14 H 1.2091 -0.2755 0.0944 0.028 Uiso 1 1 calc R
C15 C 0.8594(3) -0.29007(14) 0.19789(13) 0.0211(3) Uani 1 1 d .
C16 C 0.6886(3) -0.22603(14) 0.25227(14) 0.0213(3) Uani 1 1 d .
H16 H 0.5328 -0.2666 0.2980 0.026 Uiso 1 1 calc R
C21 C 1.1759(3) 0.15299(14) 0.11543(13) 0.0204(3) Uani 1 1 d .
O21 O 1.3740(2) 0.12933(11) 0.06230(11) 0.0298(3) Uani 1 1 d .
C22 C 1.1224(3) 0.27895(14) 0.12643(15) 0.0228(3) Uani 1 1 d .
H22A H 1.0406 0.2695 0.2059 0.027 Uiso 1 1 calc R
H22B H 0.9968 0.3203 0.0749 0.027 Uiso 1 1 calc R
C23 C 1.3670(3) 0.35937(15) 0.09733(16) 0.0280(4) Uani 1 1 d .
H23A H 1.3217 0.4397 0.1060 0.042 Uiso 1 1 calc R
H23B H 1.4466 0.3708 0.0181 0.042 Uiso 1 1 calc R
H23C H 1.4909 0.3197 0.1490 0.042 Uiso 1 1 calc R
C31 C 0.4066(3) 0.09111(13) 0.37417(13) 0.0185(3) Uani 1 1 d .
O31 O 0.3534(2) -0.02055(11) 0.37418(11) 0.0253(3) Uani 1 1 d .
H31 H 0.463(5) -0.040(2) 0.335(2) 0.030 Uiso 1 1 d .
O32 O 0.6072(2) 0.14713(11) 0.32375(11) 0.0260(3) Uani 1 1 d .
C32 C 0.1958(3) 0.14306(14) 0.44073(13) 0.0191(3) Uani 1 1 d .
H32A H 0.1672 0.0891 0.5215 0.023 Uiso 1 1 calc R
H32B H 0.0311 0.1437 0.4096 0.023 Uiso 1 1 calc R
C33 C 0.2624(3) 0.27277(14) 0.43627(14) 0.0212(3) Uani 1 1 d .
H33A H 0.4112 0.2698 0.4781 0.025 Uiso 1 1 calc R
H33B H 0.3188 0.3231 0.3555 0.025 Uiso 1 1 calc R
C34 C 0.0376(3) 0.33511(14) 0.48697(14) 0.0202(3) Uani 1 1 d .
H34A H -0.0164 0.2866 0.5684 0.024 Uiso 1 1 calc R
H34B H -0.1130 0.3372 0.4463 0.024 Uiso 1 1 calc R
C35 C 0.1117(3) 0.46564(14) 0.47809(15) 0.0222(3) Uani 1 1 d .
H35A H 0.2566 0.4625 0.5221 0.027 Uiso 1 1 calc R
H35B H 0.1761 0.5121 0.3970 0.027 Uiso 1 1 calc R

loop_
_atom_site_aniso_label
_atom_site_aniso_U_11
_atom_site_aniso_U_22
_atom_site_aniso_U_33
_atom_site_aniso_U_23
_atom_site_aniso_U_13
_atom_site_aniso_U_12
Br1 0.03718(11) 0.02111(9) 0.03285(10) -0.01370(7) -0.00266(7) -0.00071(6)
N11 0.0185(6) 0.0189(6) 0.0199(6) -0.0066(5) 0.0009(5) 0.0004(5)
C12 0.0171(7) 0.0210(7) 0.0188(7) -0.0075(5) -0.0008(5) 0.0021(5)
N12 0.0172(6) 0.0198(6) 0.0230(7) -0.0087(5) 0.0060(5) 0.0002(5)
C13 0.0177(7) 0.0257(7) 0.0230(7) -0.0111(6) 0.0029(6) 0.0013(6)
C14 0.0232(8) 0.0257(7) 0.0249(8) -0.0147(6) -0.0011(6) 0.0047(6)
C15 0.0252(8) 0.0192(7) 0.0212(7) -0.0098(6) -0.0041(6) 0.0012(6)
C16 0.0210(7) 0.0204(7) 0.0222(7) -0.0073(6) -0.0012(6) 0.0002(6)
C21 0.0191(7) 0.0213(7) 0.0190(7) -0.0061(6) 0.0021(6) -0.0018(6)
O21 0.0226(6) 0.0286(6) 0.0362(7) -0.0144(5) 0.0107(5) -0.0029(5)
C22 0.0209(7) 0.0189(7) 0.0266(8) -0.0073(6) 0.0030(6) -0.0010(6)
C23 0.0262(8) 0.0221(7) 0.0319(9) -0.0073(7) 0.0049(7) -0.0054(6)
C31 0.0191(7) 0.0176(6) 0.0183(7) -0.0061(5) -0.0015(5) 0.0027(5)
O31 0.0224(6) 0.0200(5) 0.0329(7) -0.0133(5) 0.0087(5) -0.0016(4)
O32 0.0222(6) 0.0229(5) 0.0321(6) -0.0132(5) 0.0087(5) -0.0029(4)
C32 0.0164(7) 0.0189(6) 0.0214(7) -0.0083(5) 0.0030(5) 0.0004(5)
C33 0.0179(7) 0.0202(7) 0.0259(8) -0.0110(6) 0.0031(6) -0.0014(5)
C34 0.0179(7) 0.0200(7) 0.0238(7) -0.0104(6) 0.0009(6) 0.0019(5)
C35 0.0183(7) 0.0216(7) 0.0276(8) -0.0116(6) 0.0020(6) 0.0006(6)

loop_
_atom_type_symbol
_atom_type_description
_atom_type_scat_dispersion_real
_atom_type_scat_dispersion_imag
_atom_type_scat_source
C C 0.0033 0.0016 'International Tables Vol C Tables 4.2.6.8 and 6.1.1.4'
H H 0.0000 0.0000 'International Tables Vol C Tables 4.2.6.8 and 6.1.1.4'
N N 0.0061 0.0033 'International Tables Vol C Tables 4.2.6.8 and 6.1.1.4'
O O 0.0106 0.0060 'International Tables Vol C Tables 4.2.6.8 and 6.1.1.4'
Br Br -0.2901 2.4595 'International Tables Vol C Tables 4.2.6.8 and 6.1.1.4'

loop_
_geom_angle_atom_site_label_1
_geom_angle_atom_site_label_2
_geom_angle_atom_site_label_3
_geom_angle
_geom_angle_site_symmetry_1
C16 N11 C12 118.54(13) .
N11 C12 N12 113.74(13) .
N11 C12 C13 122.39(14) .
N12 C12 C13 123.87(14) .
C21 N12 C12 128.97(13) .
C21 N12 H12 116.2(15) .
C12 N12 H12 114.7(15) .
C14 C13 C12 118.27(14) .
C14 C13 H13 120.9 .
C12 C13 H13 120.9 .
C13 C14 C15 119.10(14) .
C13 C14 H14 120.5 .
C15 C14 H14 120.5 .
C16 C15 C14 119.33(14) .
C16 C15 Br1 119.48(12) .
C14 C15 Br1 121.19(12) .
N11 C16 C15 122.35(15) .
N11 C16 H16 118.8 .
C15 C16 H16 118.8 .
O21 C21 N12 124.20(15) .
O21 C21 C22 123.20(14) .
N12 C21 C22 112.59(13) .
C21 C22 C23 112.74(14) .
C21 C22 H22A 109.0 .
C23 C22 H22A 109.0 .
C21 C22 H22B 109.0 .
C23 C22 H22B 109.0 .
H22A C22 H22B 107.8 .
C22 C23 H23A 109.5 .
C22 C23 H23B 109.5 .
H23A C23 H23B 109.5 .
C22 C23 H23C 109.5 .
H23A C23 H23C 109.5 .
H23B C23 H23C 109.5 .
O32 C31 O31 122.75(14) .
O32 C31 C32 123.11(14) .
O31 C31 C32 114.13(13) .
C31 O31 H31 109.5(17) .
C31 C32 C33 112.39(12) .
C31 C32 H32A 109.1 .
C33 C32 H32A 109.1 .
C31 C32 H32B 109.1 .
C33 C32 H32B 109.1 .
H32A C32 H32B 107.9 .
C34 C33 C32 113.66(12) .
C34 C33 H33A 108.8 .
C32 C33 H33A 108.8 .
C34 C33 H33B 108.8 .
C32 C33 H33B 108.8 .
H33A C33 H33B 107.7 .
C33 C34 C35 111.72(13) .
C33 C34 H34A 109.3 .
C35 C34 H34A 109.3 .
C33 C34 H34B 109.3 .
C35 C34 H34B 109.3 .
H34A C34 H34B 107.9 .
C35 C35 C34 113.68(16) 2_566
C35 C35 H35A 108.8 2_566
C34 C35 H35A 108.8 .
C35 C35 H35B 108.8 2_566
C34 C35 H35B 108.8 .
H35A C35 H35B 107.7 .

loop_
_geom_bond_atom_site_label_1
_geom_bond_atom_site_label_2
_geom_bond_distance
_geom_bond_site_symmetry_2
Br1 C15 1.8834(15) .
N11 C16 1.334(2) .
N11 C12 1.3392(19) .
C12 N12 1.3796(19) .
C12 C13 1.396(2) .
N12 C21 1.3683(19) .
N12 H12 0.82(2) .
C13 C14 1.376(2) .
C13 H13 0.9500 .
C14 C15 1.383(2) .
C14 H14 0.9500 .
C15 C16 1.374(2) .
C16 H16 0.9500 .
C21 O21 1.2092(19) .
C21 C22 1.509(2) .
C22 C23 1.514(2) .
C22 H22A 0.9900 .
C22 H22B 0.9900 .
C23 H23A 0.9800 .
C23 H23B 0.9800 .
C23 H23C 0.9800 .
C31 O32 1.2096(19) .
C31 O31 1.3163(18) .
C31 C32 1.499(2) .
O31 H31 0.77(2) .
C32 C33 1.517(2) .
C32 H32A 0.9900 .
C32 H32B 0.9900 .
C33 C34 1.514(2) .
C33 H33A 0.9900 .
C33 H33B 0.9900 .
C34 C35 1.519(2) .
C34 H34A 0.9900 .
C34 H34B 0.9900 .
C35 C35 1.516(3) 2_566
C35 H35A 0.9900 .
C35 H35B 0.9900 .

loop_
_geom_hbond_atom_site_label_D
_geom_hbond_atom_site_label_H
_geom_hbond_atom_site_label_A
_geom_hbond_distance_DH
_geom_hbond_distance_HA
_geom_hbond_distance_DA
_geom_hbond_angle_DHA
O31 H31 N11 0.77(2) 1.99(2) 2.7522(17) 174(2)
N12 H12 O32 0.82(2) 2.01(2) 2.8209(17) 169(2)

loop_
_geom_torsion_atom_site_label_1
_geom_torsion_atom_site_label_2
_geom_torsion_atom_site_label_3
_geom_torsion_atom_site_label_4
_geom_torsion
_geom_torsion_site_symmetry_4
C16 N11 C12 N12 178.11(14) .
C16 N11 C12 C13 -1.6(2) .
N11 C12 N12 C21 177.01(16) .
C13 C12 N12 C21 -3.3(3) .
N11 C12 C13 C14 0.8(2) .
N12 C12 C13 C14 -178.92(16) .
C12 C13 C14 C15 0.6(3) .
C13 C14 C15 C16 -1.1(3) .
C13 C14 C15 Br1 178.20(13) .
C12 N11 C16 C15 1.1(2) .
C14 C15 C16 N11 0.3(3) .
Br1 C15 C16 N11 -179.04(12) .
C12 N12 C21 O21 -1.0(3) .
C12 N12 C21 C22 178.22(15) .
O21 C21 C22 C23 -17.8(2) .
N12 C21 C22 C23 162.97(15) .
O32 C31 C32 C33 0.5(2) .
O31 C31 C32 C33 -178.71(14) .
C31 C32 C33 C34 171.12(14) .
C32 C33 C34 C35 -178.69(14) .
C33 C34 C35 C35 176.85(18) 2_566
